data_7059320
loop_
_publ_author_name
'Mandal, Suman'
'Mallick, Suman'
'Garu, Purnananda'
'Chowdhury, Jagannath'
'Samadder, Asmita'
'Das, Jayeeta'
'Khuda-Bukhsh, Anisur Rahman'
'Chattopadhyay, Swarup'

_publ_section_title
;
 The first examples of triply bonded dirhenium(II,II) complexes that
 contain bis(diphenylphosphino)methane and dithiocarbamato ligands:
 spectroscopic, structural, cytotoxicity and computational studies
;
_journal_issue 10
_journal_name_full 'New Journal of Chemistry'
_journal_page_first 4081
_journal_page_last 4091
_journal_paper_doi 10.1039/C9NJ06122C
_journal_volume 44
_journal_year 2020
_chemical_formula_moiety 'C45 H62 N4 P2 Re2 S8'
_chemical_formula_sum 'C45 H62 N4 P2 Re2 S8'
_chemical_formula_weight 1349.80
_chemical_name_systematic dtc
_space_group_crystal_system triclinic
_space_group_IT_number 2
_space_group_name_Hall '-P 1'
_space_group_name_H-M_alt 'P -1'
_atom_sites_solution_hydrogens geom
_atom_sites_solution_primary iterative
_audit_creation_date 2019-11-22
_audit_creation_method
;
Olex2 1.2
(compiled 2018.05.29 svn.r3508 for OlexSys, GUI svn.r5506)
;
_audit_update_record
;
2019-12-03 deposited with the CCDC.	2020-02-12 downloaded from the CCDC.
;
_cell_angle_alpha 85.129(7)
_cell_angle_beta 78.968(7)
_cell_angle_gamma 68.600(6)
_cell_formula_units_Z 2
_cell_length_a 10.972(3)
_cell_length_b 11.579(3)
_cell_length_c 22.431(6)
_cell_measurement_reflns_used 9982
_cell_measurement_temperature 298
_cell_measurement_theta_max 25.78
_cell_measurement_theta_min 2.7
_cell_volume 2603.9(12)
_computing_molecular_graphics 'Olex2 (Dolomanov et al., 2009)'
_computing_publication_material 'Olex2 (Dolomanov et al., 2009)'
_computing_structure_refinement 'XL (Sheldrick, 2008)'
_computing_structure_solution 'olex2.solve (Bourhis et al., 2015)'
_diffrn_ambient_temperature 293.15
_diffrn_measured_fraction_theta_full 0.998
_diffrn_measured_fraction_theta_max 0.970
_diffrn_measurement_device_type 'Bruker APEX-II CCD'
_diffrn_measurement_method '\w scans'
_diffrn_radiation_type MoK\a
_diffrn_radiation_wavelength 0.71073
_diffrn_reflns_av_R_equivalents 0.1530
_diffrn_reflns_av_unetI/netI 0.2123
_diffrn_reflns_Laue_measured_fraction_full 0.998
_diffrn_reflns_Laue_measured_fraction_max 0.970
_diffrn_reflns_limit_h_max 14
_diffrn_reflns_limit_h_min -14
_diffrn_reflns_limit_k_max 14
_diffrn_reflns_limit_k_min -14
_diffrn_reflns_limit_l_max 28
_diffrn_reflns_limit_l_min -27
_diffrn_reflns_number 28348
_diffrn_reflns_point_group_measured_fraction_full 0.998
_diffrn_reflns_point_group_measured_fraction_max 0.970
_diffrn_reflns_theta_full 25.242
_diffrn_reflns_theta_max 27.100
_diffrn_reflns_theta_min 1.850
_exptl_absorpt_coefficient_mu 5.063
_exptl_absorpt_correction_T_max 0.7461
_exptl_absorpt_correction_T_min 0.3125
_exptl_absorpt_correction_type multi-scan
_exptl_crystal_colour 'clear light green'
_exptl_crystal_colour_lustre clear
_exptl_crystal_colour_modifier light
_exptl_crystal_colour_primary green
_exptl_crystal_density_diffrn 1.722
_exptl_crystal_description block
_exptl_crystal_F_000 1336
_exptl_crystal_size_max 0.17
_exptl_crystal_size_mid 0.13
_exptl_crystal_size_min 0.1
_refine_diff_density_max 2.339
_refine_diff_density_min -2.174
_refine_diff_density_rms 0.282
_refine_ls_extinction_coef 0.00042(5)
_refine_ls_extinction_expression Fc^*^=kFc[1+0.001xFc^2^\l^3^/sin(2\q)]^-1/4^
_refine_ls_extinction_method 'SHELXL-2016/6 (Sheldrick 2016)'
_refine_ls_goodness_of_fit_ref 0.876
_refine_ls_hydrogen_treatment constr
_refine_ls_matrix_type full
_refine_ls_number_parameters 439
_refine_ls_number_reflns 11126
_refine_ls_number_restraints 43
_refine_ls_restrained_S_all 0.901
_refine_ls_R_factor_all 0.1371
_refine_ls_R_factor_gt 0.0594
_refine_ls_shift/su_max 0.001
_refine_ls_shift/su_mean 0.000
_refine_ls_structure_factor_coef Fsqd
_refine_ls_weighting_details 'w=1/[\s^2^(Fo^2^)+(0.0026P)^2^] where P=(Fo^2^+2Fc^2^)/3'
_refine_ls_weighting_scheme calc
_refine_ls_wR_factor_gt 0.0872
_refine_ls_wR_factor_ref 0.1120
_reflns_Friedel_coverage 0.000
_reflns_number_gt 5482
_reflns_number_total 11126
_reflns_threshold_expression 'I > 2\s(I)'
_cod_data_source_file c9nj06122c2.cif
_cod_data_source_block rg31072017_0m_a
_cod_depositor_comments
;Adding full bibliography for 7059320.cif.

 Adding full bibliography for 7059320.cif.
;
_cod_original_cell_volume 2603.9(11)
_cod_database_code 7059320
_shelx_shelxl_version_number 2016/6
_shelx_space_group_comment
;
The symmetry employed for this shelxl refinement is uniquely defined
by the following loop, which should always be used as a source of
symmetry information in preference to the above space-group names.
They are only intended as comments.
;
_shelx_estimated_absorpt_t_max 0.631
_shelx_estimated_absorpt_t_min 0.480
_olex2_refinement_description
;
1. Others
 Fixed Uiso: H9A(0.037) H9B(0.037) H29(0.033) H45(0.045) H33(0.033) H7A(0.038)
 H7B(0.038) H36(0.043) H21A(0.03) H21B(0.03) H19A(0.031) H19B(0.031) H23(0.051)
 H31(0.033) H41(0.045) H27(0.051) H37(0.043) H43(0.045) H44(0.045) H17A(0.043)
 H17B(0.043) H26(0.051) H32(0.033) H25(0.051) H24(0.051) H30(0.033) H38(0.043)
 H14A(0.055) H14B(0.055) H18A(0.103) H18B(0.103) H18C(0.103) H8A(0.084)
 H8B(0.084) H8C(0.084) H10A(0.061) H10B(0.061) H10C(0.061) H35(0.043)
 H39(0.043) H20A(0.058) H20B(0.058) H20C(0.058) H12A(0.058) H12B(0.058)
 H13A(0.1) H13B(0.1) H13C(0.1) H42(0.045) H15A(0.091) H15B(0.091) H15C(0.091)
 H2A(0.07) H2B(0.07) H3A(0.106) H3B(0.106) H3C(0.106) H4A(0.084) H4B(0.084)
 H5A(0.104) H5B(0.104) H5C(0.104)
 Fixed X: H9A(1.143327) H9B(1.041421) H29(0.453507) H45(0.736971)
 H33(0.185418) H7A(0.93209) H7B(1.080466) H36(0.010999) H21A(0.420429)
 H21B(0.294403) H19A(-0.105928) H19B(-0.048821) H23(0.620525) H31(0.103708)
 H41(0.432686) H27(0.630043) H37(0.062371) H43(0.79313) H44(0.876111)
 H17A(0.175278) H17B(0.024964) H26(0.844192) H32(0.036818) H25(0.952056)
 H24(0.839577) H30(0.307908) H38(0.279632) H14A(0.543603) H14B(0.4238)
 H18A(0.21802) H18B(0.17859) H18C(0.072693) H8A(1.105414) H8B(0.951829)
 H8C(1.031353) H10A(1.115489) H10B(0.962166) H10C(1.061978) H35(0.170692)
 H39(0.446052) H20A(0.035466) H20B(-0.039834) H20C(-0.120201) H12A(0.716804)
 H12B(0.726669) H13A(0.792463) H13B(0.899782) H13C(0.816263) H42(0.570102)
 H15A(0.358457) H15B(0.385977) H15C(0.4909) H2A(0.322289) H2B(0.34042)
 H3A(0.181731) H3B(0.205735) H3C(0.131115) H4A(0.602865) H4B(0.511947)
 H5A(0.454678) H5B(0.514081) H5C(0.369939)
 Fixed Y: H9A(0.387437) H9B(0.524075) H29(0.946304) H45(0.820288)
 H33(0.807613) H7A(0.253404) H7B(0.244988) H36(1.024417) H21A(0.990597)
 H21B(0.958625) H19A(0.6203) H19B(0.707674) H23(0.647183) H31(1.039751)
 H41(1.12684) H27(0.927306) H37(1.096251) H43(1.145059) H44(0.93435)
 H17A(0.362599) H17B(0.412045) H26(0.891495) H32(0.919372) H25(0.734482)
 H24(0.620485) H30(1.054443) H38(1.078659) H14A(0.291299) H14B(0.404234)
 H18A(0.437451) H18B(0.319169) H18C(0.449669) H8A(0.174316) H8B(0.209291)
 H8C(0.098241) H10A(0.462651) H10B(0.490641) H10C(0.353095) H35(0.935772)
 H39(0.986215) H20A(0.752611) H20B(0.677186) H20C(0.799429) H12A(0.180081)
 H12B(0.24562) H13A(0.32474) H13B(0.238132) H13C(0.374527) H42(1.245233)
 H15A(0.238603) H15B(0.265858) H15C(0.156863) H2A(0.562243) H2B(0.586947)
 H3A(0.759411) H3B(0.791236) H3C(0.69947) H4A(0.673282) H4B(0.634078)
 H5A(0.875005) H5B(0.826556) H5C(0.833875)
 Fixed Z: H9A(0.208887) H9B(0.212159) H29(0.062864) H45(0.303325)
 H33(0.154831) H7A(0.294346) H7B(0.278741) H36(0.40453) H21A(0.204341)
 H21B(0.234135) H19A(0.361542) H19B(0.317232) H23(0.074473) H31(0.010148)
 H41(0.274324) H27(0.171452) H37(0.485619) H43(0.272333) H44(0.293579)
 H17A(0.336503) H17B(0.366814) H26(0.122534) H32(0.090164) H25(0.055155)
 H24(0.026207) H30(-0.001148) H38(0.484568) H14A(0.00564) H14B(0.036205)
 H18A(0.424904) H18B(0.435718) H18C(0.454985) H8A(0.185166) H8B(0.18967)
 H8C(0.228557) H10A(0.110675) H10B(0.127567) H10C(0.124613) H35(0.320616)
 H39(0.403412) H20A(0.399147) H20B(0.442252) H20C(0.410181) H12A(0.066396)
 H12B(0.122777) H13A(0.002379) H13B(0.039509) H13C(0.060335) H42(0.265099)
 H15A(0.053912) H15B(0.116334) H15C(0.076398) H2A(0.496442) H2B(0.561335)
 H3A(0.488941) H3B(0.551249) H3C(0.549309) H4A(0.516469) H4B(0.570567)
 H5A(0.525286) H5B(0.584753) H5C(0.581585)
;
_olex2_submission_original_sample_id suman
_olex2_submission_special_instructions 'No special instructions were received'

loop_
_space_group_symop_operation_xyz
'x, y, z'
'-x, -y, -z'

loop_
_atom_site_label
_atom_site_type_symbol
_atom_site_fract_x
_atom_site_fract_y
_atom_site_fract_z
_atom_site_U_iso_or_equiv
_atom_site_adp_type
_atom_site_occupancy
_atom_site_site_symmetry_order
_atom_site_calc_flag
_atom_site_refinement_flags_posn
_atom_site_refinement_flags_adp
_atom_site_refinement_flags_occupancy
_atom_site_disorder_assembly
_atom_site_disorder_group
Re2 Re 0.42830(4) 0.61917(4) 0.22965(2) 0.01819(14) Uani 1 1 d . . . . .
Re1 Re 0.55544(4) 0.65060(4) 0.29386(2) 0.01774(14) Uani 1 1 d . . . . .
S4 S 0.7716(3) 0.6243(2) 0.23356(12) 0.0219(7) Uani 1 1 d . . . . .
S8 S 0.1953(3) 0.7113(2) 0.27241(12) 0.0224(7) Uani 1 1 d . . . . .
S3 S 0.7077(3) 0.4367(2) 0.30769(13) 0.0228(7) Uani 1 1 d . . . . .
S1 S 0.3960(3) 0.6355(3) 0.38401(13) 0.0251(7) Uani 1 1 d . . . . .
S7 S 0.3528(3) 0.4570(2) 0.28354(13) 0.0264(8) Uani 1 1 d . . . . .
P2 P 0.4440(3) 0.7940(3) 0.17240(13) 0.0191(7) Uani 1 1 d D . . . .
P1 P 0.4621(3) 0.8710(2) 0.29299(13) 0.0193(7) Uani 1 1 d D . . . .
C28 C 0.3339(11) 0.8683(10) 0.1159(5) 0.0277(12) Uani 1 1 d . U . . .
N4 N 0.0949(9) 0.5482(8) 0.3379(4) 0.024(2) Uani 1 1 d . . . . .
C9 C 1.0551(11) 0.4399(11) 0.2021(5) 0.031(3) Uani 1 1 d . U . . .
H9A H 1.143327 0.387437 0.208887 0.037 Uiso 1 1 calc R . . . .
H9B H 1.041421 0.524075 0.212159 0.037 Uiso 1 1 calc R . . . .
C29 C 0.3696(11) 0.9407(9) 0.0687(5) 0.0277(12) Uani 1 1 d . . . . .
H29 H 0.453507 0.946304 0.062864 0.033 Uiso 1 1 calc R . . . .
C45 C 0.7026(12) 0.9053(11) 0.2957(5) 0.0376(14) Uani 1 1 d . . . . .
H45 H 0.736971 0.820288 0.303325 0.045 Uiso 1 1 calc R . . . .
C16 C 0.1945(9) 0.5699(9) 0.3051(4) 0.017(3) Uani 1 1 d D . . . .
C40 C 0.5699(12) 0.9601(10) 0.2909(6) 0.0376(14) Uani 1 1 d . U . . .
C33 C 0.2097(11) 0.8578(10) 0.1239(5) 0.0277(12) Uani 1 1 d . . . . .
H33 H 0.185418 0.807613 0.154831 0.033 Uiso 1 1 calc R . . . .
C7 C 0.9995(12) 0.2656(9) 0.2622(5) 0.032(3) Uani 1 1 d . . . . .
H7A H 0.932090 0.253404 0.294346 0.038 Uiso 1 1 calc R . . . .
H7B H 1.080466 0.244988 0.278741 0.038 Uiso 1 1 calc R . . . .
C36 C 0.0986(12) 1.0170(10) 0.4038(5) 0.0359(14) Uani 1 1 d D . . . .
H36 H 0.010999 1.024417 0.404530 0.043 Uiso 1 1 calc R . . . .
C21 C 0.3906(11) 0.9253(9) 0.2240(4) 0.025(3) Uani 1 1 d . . . . .
H21A H 0.420429 0.990597 0.204341 0.030 Uiso 1 1 calc R . . . .
H21B H 0.294403 0.958625 0.234135 0.030 Uiso 1 1 calc R . . . .
C19 C -0.0346(10) 0.6531(10) 0.3525(5) 0.025(3) Uani 1 1 d . . . . .
H19A H -0.105928 0.620300 0.361542 0.031 Uiso 1 1 calc R . . . .
H19B H -0.048821 0.707674 0.317232 0.031 Uiso 1 1 calc R . . . .
C23 C 0.6651(10) 0.6955(11) 0.0844(5) 0.0425(17) Uani 1 1 d D . . . .
H23 H 0.620525 0.647183 0.074473 0.051 Uiso 1 1 calc R . . . .
C31 C 0.1611(11) 0.9972(10) 0.0368(5) 0.0277(12) Uani 1 1 d . . . . .
H31 H 0.103708 1.039751 0.010148 0.033 Uiso 1 1 calc R . . . .
C41 C 0.5213(12) 1.0881(10) 0.2786(5) 0.0376(14) Uani 1 1 d . . . . .
H41 H 0.432686 1.126840 0.274324 0.045 Uiso 1 1 calc R . . . .
C27 C 0.6713(11) 0.8646(11) 0.1431(5) 0.0425(17) Uani 1 1 d D . . . .
H27 H 0.630043 0.927306 0.171452 0.051 Uiso 1 1 calc R . . . .
C37 C 0.1284(11) 1.0604(10) 0.4529(5) 0.0359(14) Uani 1 1 d D . . . .
H37 H 0.062371 1.096251 0.485619 0.043 Uiso 1 1 calc R . . . .
C43 C 0.7371(11) 1.0998(9) 0.2773(5) 0.0376(14) Uani 1 1 d D . . A -1
H43 H 0.793130 1.145059 0.272333 0.045 Uiso 1 1 calc R . . A -1
C44 C 0.7875(12) 0.9735(10) 0.2895(5) 0.0376(14) Uani 1 1 d D . . . .
H44 H 0.876111 0.934350 0.293579 0.045 Uiso 1 1 calc R . . A .
C17 C 0.1087(11) 0.4245(10) 0.3637(6) 0.036(3) Uani 1 1 d . . . . .
H17A H 0.175278 0.362599 0.336503 0.043 Uiso 1 1 calc R . . . .
H17B H 0.024964 0.412045 0.366814 0.043 Uiso 1 1 calc R . . . .
C26 C 0.7995(12) 0.8422(11) 0.1139(5) 0.0425(17) Uani 1 1 d D . . . .
H26 H 0.844192 0.891495 0.122534 0.051 Uiso 1 1 calc R . . . .
C32 C 0.1212(11) 0.9238(9) 0.0847(5) 0.0277(12) Uani 1 1 d . . . . .
H32 H 0.036818 0.919372 0.090164 0.033 Uiso 1 1 calc R . . . .
C25 C 0.8636(12) 0.7500(10) 0.0725(5) 0.0425(17) Uani 1 1 d D . . . .
H25 H 0.952056 0.734482 0.055155 0.051 Uiso 1 1 calc R . . . .
C24 C 0.7968(10) 0.6795(11) 0.0563(6) 0.0425(17) Uani 1 1 d D . . . .
H24 H 0.839577 0.620485 0.026207 0.051 Uiso 1 1 calc R . . . .
C30 C 0.2824(11) 1.0051(10) 0.0300(5) 0.0277(12) Uani 1 1 d . . . . .
H30 H 0.307908 1.054443 -0.001148 0.033 Uiso 1 1 calc R . . . .
C38 C 0.2583(10) 1.0492(10) 0.4522(5) 0.0359(14) Uani 1 1 d D . . . .
H38 H 0.279632 1.078659 0.484568 0.043 Uiso 1 1 calc R . . . .
C14 C 0.4914(13) 0.3257(11) 0.0443(6) 0.046(4) Uani 1 1 d . . . . .
H14A H 0.543603 0.291299 0.005640 0.055 Uiso 1 1 calc R . . . .
H14B H 0.423800 0.404234 0.036205 0.055 Uiso 1 1 calc R . . . .
C18 C 0.1481(15) 0.4060(12) 0.4254(6) 0.068(5) Uani 1 1 d . . . . .
H18A H 0.218020 0.437451 0.424904 0.103 Uiso 1 1 calc GR . . . .
H18B H 0.178590 0.319169 0.435718 0.103 Uiso 1 1 calc GR . . . .
H18C H 0.072693 0.449669 0.454985 0.103 Uiso 1 1 calc GR . . . .
C8 C 1.0242(14) 0.1792(10) 0.2119(6) 0.056(4) Uani 1 1 d . . . . .
H8A H 1.105414 0.174316 0.185166 0.084 Uiso 1 1 calc GR . . . .
H8B H 0.951829 0.209291 0.189670 0.084 Uiso 1 1 calc GR . . . .
H8C H 1.031353 0.098241 0.228557 0.084 Uiso 1 1 calc GR . . . .
S5 S 0.6171(3) 0.4586(2) 0.17360(13) 0.0242(7) Uani 1 1 d D . . . .
C6 C 0.8302(10) 0.4749(9) 0.2610(5) 0.024(3) Uani 1 1 d D . . . .
C10 C 1.0480(11) 0.4362(11) 0.1350(5) 0.041(4) Uani 1 1 d . . . . .
H10A H 1.115489 0.462651 0.110675 0.061 Uiso 1 1 calc GR . . . .
H10B H 0.962166 0.490641 0.127567 0.061 Uiso 1 1 calc GR . . . .
H10C H 1.061978 0.353095 0.124613 0.061 Uiso 1 1 calc GR . . . .
N2 N 0.9554(9) 0.3982(8) 0.2430(4) 0.026(2) Uani 1 1 d . . . . .
C35 C 0.1936(11) 0.9627(10) 0.3533(5) 0.0359(14) Uani 1 1 d D . . . .
H35 H 0.170692 0.935772 0.320616 0.043 Uiso 1 1 calc R . . . .
C39 C 0.3587(11) 0.9940(10) 0.4033(5) 0.0359(14) Uani 1 1 d D . . . .
H39 H 0.446052 0.986215 0.403412 0.043 Uiso 1 1 calc R . . . .
C20 C -0.0403(12) 0.7273(10) 0.4059(5) 0.039(4) Uani 1 1 d . . . . .
H20A H 0.035466 0.752611 0.399147 0.058 Uiso 1 1 calc GR . . . .
H20B H -0.039834 0.677186 0.442252 0.058 Uiso 1 1 calc GR . . . .
H20C H -0.120201 0.799429 0.410181 0.058 Uiso 1 1 calc GR . . . .
C12 C 0.7100(12) 0.2588(11) 0.0814(6) 0.049(4) Uani 1 1 d . . . . .
H12A H 0.716804 0.180081 0.066396 0.058 Uiso 1 1 calc R . . . .
H12B H 0.726669 0.245620 0.122777 0.058 Uiso 1 1 calc R . . . .
C13 C 0.8142(13) 0.3031(12) 0.0423(7) 0.067(5) Uani 1 1 d . . . . .
H13A H 0.792463 0.324740 0.002379 0.100 Uiso 1 1 calc GR . . . .
H13B H 0.899782 0.238132 0.039509 0.100 Uiso 1 1 calc GR . . . .
H13C H 0.816263 0.374527 0.060335 0.100 Uiso 1 1 calc GR . . . .
S6 S 0.3695(3) 0.5496(3) 0.12846(14) 0.0301(8) Uani 1 1 d D . . . .
C42 C 0.6040(11) 1.1601(10) 0.2723(5) 0.0376(14) Uani 1 1 d D . . . .
H42 H 0.570102 1.245233 0.265099 0.045 Uiso 1 1 calc R . . A .
C15 C 0.4258(14) 0.2390(12) 0.0755(6) 0.061(5) Uani 1 1 d . . . . .
H15A H 0.358457 0.238603 0.053912 0.091 Uiso 1 1 calc GR . . . .
H15B H 0.385977 0.265858 0.116334 0.091 Uiso 1 1 calc GR . . . .
H15C H 0.490900 0.156863 0.076398 0.091 Uiso 1 1 calc GR . . . .
C1 C 0.4792(11) 0.6703(10) 0.4327(5) 0.027(3) Uani 1 1 d D . . . .
S2 S 0.6148(3) 0.7045(3) 0.40041(13) 0.0238(7) Uani 1 1 d . . . . .
C11 C 0.5258(8) 0.4465(9) 0.1241(4) 0.023(3) Uani 1 1 d D . . . .
N3 N 0.5776(9) 0.3474(8) 0.0808(4) 0.036(3) Uani 1 1 d D . . . .
C22 C 0.6040(12) 0.7904(10) 0.1293(5) 0.033(3) Uani 1 1 d D . . . .
C2 C 0.3257(15) 0.6245(13) 0.5218(6) 0.058(5) Uani 1 1 d . . . . .
H2A H 0.322289 0.562243 0.496442 0.070 Uiso 1 1 calc R . . . .
H2B H 0.340420 0.586947 0.561335 0.070 Uiso 1 1 calc R . . . .
C3 C 0.2006(14) 0.7272(12) 0.5284(7) 0.071(5) Uani 1 1 d . . . . .
H3A H 0.181731 0.759411 0.488941 0.106 Uiso 1 1 calc GR . . . .
H3B H 0.205735 0.791236 0.551249 0.106 Uiso 1 1 calc GR . . . .
H3C H 0.131115 0.699470 0.549309 0.106 Uiso 1 1 calc GR . . . .
N1 N 0.4395(10) 0.6661(9) 0.4936(4) 0.036(3) Uani 1 1 d . . . . .
C4 C 0.5114(15) 0.6909(13) 0.5362(7) 0.070(4) Uani 1 1 d . . . . .
H4A H 0.602865 0.673282 0.516469 0.084 Uiso 1 1 calc R . . . .
H4B H 0.511947 0.634078 0.570567 0.084 Uiso 1 1 calc R . . . .
C5 C 0.4579(14) 0.8174(12) 0.5589(6) 0.070(4) Uani 1 1 d . . . . .
H5A H 0.454678 0.875005 0.525286 0.104 Uiso 1 1 calc GR . . . .
H5B H 0.514081 0.826556 0.584753 0.104 Uiso 1 1 calc GR . . . .
H5C H 0.369939 0.833875 0.581585 0.104 Uiso 1 1 calc GR . . . .
C34 C 0.3258(12) 0.9507(10) 0.3542(5) 0.0359(14) Uani 1 1 d D . . . .

loop_
_atom_site_aniso_label
_atom_site_aniso_U_11
_atom_site_aniso_U_22
_atom_site_aniso_U_33
_atom_site_aniso_U_23
_atom_site_aniso_U_13
_atom_site_aniso_U_12
Re2 0.0199(3) 0.0161(3) 0.0168(3) -0.0020(2) -0.0024(2) -0.0043(2)
Re1 0.0208(3) 0.0144(3) 0.0155(3) -0.00036(19) -0.0032(2) -0.0033(2)
S4 0.0225(17) 0.0198(16) 0.0217(16) 0.0001(13) -0.0028(13) -0.0062(13)
S8 0.0203(17) 0.0192(16) 0.0225(16) 0.0009(13) 0.0013(13) -0.0036(13)
S3 0.0228(17) 0.0166(15) 0.0245(17) 0.0022(12) -0.0015(14) -0.0036(13)
S1 0.0282(18) 0.0306(18) 0.0186(16) -0.0018(13) -0.0042(14) -0.0126(14)
S7 0.0279(18) 0.0165(16) 0.0316(18) 0.0002(13) -0.0020(15) -0.0062(13)
P2 0.0170(17) 0.0204(17) 0.0181(16) -0.0013(13) -0.0033(13) -0.0043(13)
P1 0.0221(18) 0.0155(16) 0.0201(17) -0.0014(13) -0.0080(14) -0.0040(13)
C28 0.025(3) 0.031(3) 0.029(3) 0.004(2) -0.007(2) -0.013(2)
N4 0.014(5) 0.026(6) 0.027(6) 0.004(4) 0.004(5) -0.008(4)
C9 0.024(5) 0.036(5) 0.029(5) -0.005(4) -0.006(4) -0.004(4)
C29 0.025(3) 0.031(3) 0.029(3) 0.004(2) -0.007(2) -0.013(2)
C45 0.037(3) 0.021(3) 0.053(3) 0.000(2) -0.008(3) -0.010(2)
C16 0.016(6) 0.009(6) 0.023(6) -0.002(5) -0.006(5) 0.000(5)
C40 0.037(3) 0.021(3) 0.053(3) 0.000(2) -0.008(3) -0.010(2)
C33 0.025(3) 0.031(3) 0.029(3) 0.004(2) -0.007(2) -0.013(2)
C7 0.035(8) 0.014(6) 0.044(8) -0.004(6) -0.006(7) -0.005(6)
C36 0.036(3) 0.026(3) 0.037(3) -0.013(2) 0.004(3) -0.003(3)
C21 0.029(7) 0.022(7) 0.022(7) 0.001(5) -0.008(6) -0.006(5)
C19 0.014(7) 0.037(7) 0.029(7) 0.011(6) -0.003(5) -0.016(6)
C23 0.027(4) 0.052(4) 0.039(4) 0.022(3) -0.005(3) -0.008(3)
C31 0.025(3) 0.031(3) 0.029(3) 0.004(2) -0.007(2) -0.013(2)
C41 0.037(3) 0.021(3) 0.053(3) 0.000(2) -0.008(3) -0.010(2)
C27 0.027(4) 0.052(4) 0.039(4) 0.022(3) -0.005(3) -0.008(3)
C37 0.036(3) 0.026(3) 0.037(3) -0.013(2) 0.004(3) -0.003(3)
C43 0.037(3) 0.021(3) 0.053(3) 0.000(2) -0.008(3) -0.010(2)
C44 0.037(3) 0.021(3) 0.053(3) 0.000(2) -0.008(3) -0.010(2)
C17 0.027(8) 0.026(7) 0.057(9) 0.015(6) -0.005(7) -0.015(6)
C26 0.027(4) 0.052(4) 0.039(4) 0.022(3) -0.005(3) -0.008(3)
C32 0.025(3) 0.031(3) 0.029(3) 0.004(2) -0.007(2) -0.013(2)
C25 0.027(4) 0.052(4) 0.039(4) 0.022(3) -0.005(3) -0.008(3)
C24 0.027(4) 0.052(4) 0.039(4) 0.022(3) -0.005(3) -0.008(3)
C30 0.025(3) 0.031(3) 0.029(3) 0.004(2) -0.007(2) -0.013(2)
C38 0.036(3) 0.026(3) 0.037(3) -0.013(2) 0.004(3) -0.003(3)
C14 0.047(10) 0.035(8) 0.048(9) -0.012(7) -0.021(8) 0.003(7)
C18 0.120(15) 0.049(10) 0.039(9) 0.033(7) -0.022(10) -0.037(10)
C8 0.084(12) 0.017(7) 0.059(10) -0.013(7) -0.015(9) -0.004(7)
S5 0.0208(17) 0.0223(16) 0.0251(17) -0.0070(13) -0.0003(14) -0.0029(13)
C6 0.019(7) 0.021(6) 0.035(7) -0.001(5) -0.018(6) -0.004(5)
C10 0.027(8) 0.053(9) 0.031(8) -0.008(6) 0.009(6) -0.004(7)
N2 0.027(6) 0.015(5) 0.028(6) -0.009(4) -0.002(5) 0.002(4)
C35 0.036(3) 0.026(3) 0.037(3) -0.013(2) 0.004(3) -0.003(3)
C39 0.036(3) 0.026(3) 0.037(3) -0.013(2) 0.004(3) -0.003(3)
C20 0.051(9) 0.040(8) 0.015(7) -0.008(6) 0.010(6) -0.009(7)
C12 0.043(9) 0.038(8) 0.062(10) -0.028(7) -0.018(8) 0.001(7)
C13 0.029(9) 0.069(11) 0.088(13) -0.036(9) 0.016(9) -0.007(8)
S6 0.0254(19) 0.0323(19) 0.0324(19) -0.0080(15) -0.0103(15) -0.0058(15)
C42 0.037(3) 0.021(3) 0.053(3) 0.000(2) -0.008(3) -0.010(2)
C15 0.074(12) 0.042(9) 0.061(11) -0.002(8) -0.004(9) -0.017(9)
C1 0.037(8) 0.028(7) 0.015(6) 0.000(5) -0.008(6) -0.008(6)
S2 0.0241(18) 0.0237(17) 0.0228(17) -0.0023(13) -0.0038(14) -0.0071(13)
C11 0.025(7) 0.026(7) 0.012(6) -0.005(5) 0.000(5) -0.003(5)
N3 0.026(6) 0.031(6) 0.048(7) -0.008(5) -0.017(5) 0.001(5)
C22 0.042(8) 0.035(8) 0.021(7) 0.011(6) -0.011(6) -0.013(6)
C2 0.092(13) 0.057(10) 0.034(9) -0.010(8) -0.023(9) -0.028(10)
C3 0.050(11) 0.058(11) 0.091(14) 0.009(9) -0.014(10) -0.005(9)
N1 0.034(7) 0.060(8) 0.029(6) 0.006(5) -0.005(5) -0.037(6)
C4 0.071(9) 0.066(8) 0.082(9) -0.034(7) -0.038(7) -0.018(7)
C5 0.071(9) 0.066(8) 0.082(9) -0.034(7) -0.038(7) -0.018(7)
C34 0.036(3) 0.026(3) 0.037(3) -0.013(2) 0.004(3) -0.003(3)

loop_
_atom_type_symbol
_atom_type_description
_atom_type_scat_dispersion_real
_atom_type_scat_dispersion_imag
_atom_type_scat_source
C C 0.0033 0.0016 'International Tables Vol C Tables 4.2.6.8 and 6.1.1.4'
H H 0.0000 0.0000 'International Tables Vol C Tables 4.2.6.8 and 6.1.1.4'
N N 0.0061 0.0033 'International Tables Vol C Tables 4.2.6.8 and 6.1.1.4'
P P 0.1023 0.0942 'International Tables Vol C Tables 4.2.6.8 and 6.1.1.4'
Re Re -1.0185 7.2310 'International Tables Vol C Tables 4.2.6.8 and 6.1.1.4'
S S 0.1246 0.1234 'International Tables Vol C Tables 4.2.6.8 and 6.1.1.4'

loop_
_geom_angle_atom_site_label_1
_geom_angle_atom_site_label_2
_geom_angle_atom_site_label_3
_geom_angle
_geom_angle_site_symmetry_1
_geom_angle_site_symmetry_3
_geom_angle_publ_flag
Re1 Re2 S8 109.61(7) . . ?
Re1 Re2 S7 102.78(7) . . ?
Re1 Re2 P2 89.03(8) . . ?
Re1 Re2 S5 93.05(8) . . ?
Re1 Re2 S6 158.80(7) . . ?
S8 Re2 S7 71.19(9) . . ?
S8 Re2 S5 152.51(11) . . ?
S8 Re2 S6 91.46(10) . . ?
S7 Re2 S6 85.92(10) . . ?
P2 Re2 S8 96.32(10) . . ?
P2 Re2 S7 165.02(10) . . ?
P2 Re2 S5 99.52(10) . . ?
P2 Re2 S6 86.17(10) . . ?
S5 Re2 S7 89.16(10) . . ?
S5 Re2 S6 67.49(9) . . ?
Re2 Re1 S4 106.81(7) . . ?
Re2 Re1 S3 100.97(7) . . ?
Re2 Re1 S1 91.87(8) . . ?
Re2 Re1 P1 96.87(7) . . ?
Re2 Re1 S2 157.81(7) . . ?
S4 Re1 S3 70.90(9) . . ?
S4 Re1 S1 156.88(9) . . ?
S4 Re1 S2 95.37(9) . . ?
S3 Re1 S2 86.70(9) . . ?
S1 Re1 S3 92.62(10) . . ?
S1 Re1 S2 66.81(10) . . ?
P1 Re1 S4 98.91(10) . . ?
P1 Re1 S3 161.39(10) . . ?
P1 Re1 S1 92.06(10) . . ?
P1 Re1 S2 78.63(9) . . ?
C6 S4 Re1 89.2(4) . . ?
C16 S8 Re2 91.0(3) . . ?
C6 S3 Re1 88.0(3) . . ?
C1 S1 Re1 93.6(4) . . ?
C16 S7 Re2 89.2(4) . . ?
C28 P2 Re2 121.4(4) . . ?
C21 P2 Re2 108.5(4) . . ?
C21 P2 C28 98.6(5) . . ?
C22 P2 Re2 119.9(4) . . ?
C22 P2 C28 100.7(5) . . ?
C22 P2 C21 104.8(5) . . ?
C40 P1 Re1 119.5(4) . . ?
C40 P1 C21 102.3(5) . . ?
C40 P1 C34 100.4(6) . . ?
C21 P1 Re1 109.4(3) . . ?
C21 P1 C34 103.6(5) . . ?
C34 P1 Re1 119.4(4) . . ?
C29 C28 P2 121.1(9) . . ?
C29 C28 C33 119.5(10) . . ?
C33 C28 P2 119.2(9) . . ?
C16 N4 C19 119.1(9) . . ?
C16 N4 C17 121.2(9) . . ?
C17 N4 C19 119.7(9) . . ?
N2 C9 C10 113.1(10) . . ?
C28 C29 C30 121.0(11) . . ?
C40 C45 C44 122.3(11) . . ?
S8 C16 S7 108.5(6) . . ?
N4 C16 S8 126.8(7) . . ?
N4 C16 S7 124.7(8) . . ?
C45 C40 P1 122.6(9) . . ?
C45 C40 C41 117.6(12) . . ?
C41 C40 P1 119.6(9) . . ?
C28 C33 C32 119.3(11) . . ?
N2 C7 C8 113.5(10) . . ?
C37 C36 C35 123.2(12) . . ?
P1 C21 P2 108.8(5) . . ?
N4 C19 C20 112.7(9) . . ?
C24 C23 C22 116.3(12) . . ?
C30 C31 C32 119.8(11) . . ?
C40 C41 C42 121.7(12) . . ?
C26 C27 C22 118.4(12) . . ?
C38 C37 C36 118.6(11) . . ?
C44 C43 C42 121.2(12) . . ?
C43 C44 C45 119.0(11) . . ?
N4 C17 C18 112.6(10) . . ?
C25 C26 C27 122.3(13) . . ?
C33 C32 C31 119.6(11) . . ?
C26 C25 C24 120.0(13) . . ?
C25 C24 C23 121.4(13) . . ?
C31 C30 C29 120.7(11) . . ?
C37 C38 C39 121.0(11) . . ?
N3 C14 C15 111.9(11) . . ?
C11 S5 Re2 92.1(3) . . ?
S3 C6 S4 111.7(6) . . ?
N2 C6 S4 122.1(9) . . ?
N2 C6 S3 126.0(8) . . ?
C9 N2 C7 116.8(8) . . ?
C6 N2 C9 122.2(9) . . ?
C6 N2 C7 121.0(10) . . ?
C36 C35 C34 116.9(11) . . ?
C38 C39 C34 119.3(11) . . ?
N3 C12 C13 111.5(11) . . ?
C11 S6 Re2 82.0(3) . . ?
C43 C42 C41 118.2(11) . . ?
S2 C1 S1 116.1(6) . . ?
N1 C1 S1 120.8(9) . . ?
N1 C1 S2 123.0(9) . . ?
C1 S2 Re1 83.3(4) . . ?
S5 C11 S6 118.0(5) . . ?
N3 C11 S5 121.0(6) . . ?
N3 C11 S6 121.0(6) . . ?
C12 N3 C14 120.4(9) . . ?
C12 N3 C11 118.1(9) . . ?
C11 N3 C14 120.7(8) . . ?
C23 C22 P2 115.2(9) . . ?
C27 C22 P2 123.0(9) . . ?
C27 C22 C23 121.4(12) . . ?
C3 C2 N1 111.3(12) . . ?
C1 N1 C2 122.3(10) . . ?
C1 N1 C4 122.0(11) . . ?
C4 N1 C2 115.5(11) . . ?
N1 C4 C5 115.3(11) . . ?
C35 C34 P1 121.1(8) . . ?
C39 C34 P1 117.8(9) . . ?
C39 C34 C35 121.0(11) . . ?

loop_
_geom_bond_atom_site_label_1
_geom_bond_atom_site_label_2
_geom_bond_distance
_geom_bond_site_symmetry_2
_geom_bond_publ_flag
Re2 Re1 2.3196(8) . ?
Re2 S8 2.416(3) . ?
Re2 S7 2.457(3) . ?
Re2 P2 2.346(3) . ?
Re2 S5 2.433(3) . ?
Re2 S6 2.733(3) . ?
Re1 S4 2.422(3) . ?
Re1 S3 2.464(3) . ?
Re1 S1 2.448(3) . ?
Re1 P1 2.378(3) . ?
Re1 S2 2.769(3) . ?
S4 C6 1.716(10) . ?
S8 C16 1.739(10) . ?
S3 C6 1.707(11) . ?
S1 C1 1.707(11) . ?
S7 C16 1.758(9) . ?
P2 C28 1.857(11) . ?
P2 C21 1.839(10) . ?
P2 C22 1.823(12) . ?
P1 C40 1.823(13) . ?
P1 C21 1.830(10) . ?
P1 C34 1.843(11) . ?
C28 C29 1.382(14) . ?
C28 C33 1.388(15) . ?
N4 C16 1.288(12) . ?
N4 C19 1.494(12) . ?
N4 C17 1.465(12) . ?
C9 C10 1.526(14) . ?
C9 N2 1.483(14) . ?
C29 C30 1.383(13) . ?
C45 C40 1.381(15) . ?
C45 C44 1.407(16) . ?
C40 C41 1.403(14) . ?
C33 C32 1.404(13) . ?
C7 C8 1.491(14) . ?
C7 N2 1.484(12) . ?
C36 C37 1.387(13) . ?
C36 C35 1.399(11) . ?
C19 C20 1.511(14) . ?
C23 C24 1.413(11) . ?
C23 C22 1.436(15) . ?
C31 C32 1.415(14) . ?
C31 C30 1.346(14) . ?
C41 C42 1.422(16) . ?
C27 C26 1.373(15) . ?
C27 C22 1.406(12) . ?
C37 C38 1.380(12) . ?
C43 C44 1.386(12) . ?
C43 C42 1.391(12) . ?
C17 C18 1.502(15) . ?
C26 C25 1.367(11) . ?
C25 C24 1.387(12) . ?
C38 C39 1.402(12) . ?
C14 C15 1.494(17) . ?
C14 N3 1.459(14) . ?
S5 C11 1.676(8) . ?
C6 N2 1.341(11) . ?
C35 C34 1.410(15) . ?
C39 C34 1.404(12) . ?
C12 C13 1.519(17) . ?
C12 N3 1.442(13) . ?
S6 C11 1.684(8) . ?
C1 S2 1.692(12) . ?
C1 N1 1.354(13) . ?
C11 N3 1.445(9) . ?
C2 C3 1.443(15) . ?
C2 N1 1.509(16) . ?
N1 C4 1.455(14) . ?
C4 C5 1.461(15) . ?
